data_2211328
loop_
_publ_author_name
'Sefero\(glu, Zeynel'
'H\"okelek, Tuncer'
'\,Sahin, Ertan'
'Saylam, Ayt\"ul'
'Ertan , Nermin'

_publ_section_title
;
 Ethyl
 2-{2-[(1-methyl-2-phenyl-1<i>H</i>-indol-3-yl)diazenyl]thiazol-4-yl}acetate
;
_journal_coeditor_code CI2202
_journal_issue 12
_journal_name_full 'Acta Crystallographica Section E'
_journal_page_first o5488
_journal_page_last o5489
_journal_paper_doi 10.1107/S1600536806046800
_journal_volume 62
_journal_year 2006
_chemical_formula_iupac 'C22 H20 N4 O2 S'
_chemical_formula_moiety 'C22 H20 N4 O2 S'
_chemical_formula_sum 'C22 H20 N4 O2 S'
_chemical_formula_weight 404.48
_chemical_name_systematic
;
Ethyl 2-{[(2-phenyl-1H-indol-3-yl)diazenyl]thiazol-4-yl}acetate
;
_space_group_IT_number 14
_symmetry_cell_setting monoclinic
_symmetry_space_group_name_Hall '-P 2yn'
_symmetry_space_group_name_H-M 'P 1 21/n 1'
_atom_sites_solution_hydrogens geom
_atom_sites_solution_primary direct
_atom_sites_solution_secondary difmap
_audit_creation_method SHELXL-97
_cell_angle_alpha 90.00
_cell_angle_beta 101.07(11)
_cell_angle_gamma 90.00
_cell_formula_units_Z 4
_cell_length_a 9.5545(3)
_cell_length_b 16.5418(2)
_cell_length_c 13.1399(3)
_cell_measurement_reflns_used 584
_cell_measurement_temperature 294(2)
_cell_measurement_theta_max 30.4973
_cell_measurement_theta_min 2.4967
_cell_volume 2038.1(8)
_computing_cell_refinement CrystalClear
_computing_data_collection 'CrystalClear (Rigaku/MSC, 2005)'
_computing_data_reduction CrystalClear
_computing_molecular_graphics 'ORTEP-3 for Windows (Farrugia, 1997)'
_computing_publication_material 'WinGX (Farrugia, 1999)'
_computing_structure_refinement 'SHELXL97 (Sheldrick, 1997)'
_computing_structure_solution 'SHELXS97 (Sheldrick, 1997)'
_diffrn_ambient_temperature 294(2)
_diffrn_measured_fraction_theta_full 0.996
_diffrn_measured_fraction_theta_max 0.996
_diffrn_measurement_device_type 'Rigaku R-AXIS RAPID-S'
_diffrn_measurement_method \w
_diffrn_radiation_monochromator graphite
_diffrn_radiation_source 'fine-focus sealed tube'
_diffrn_radiation_type MoK\a
_diffrn_radiation_wavelength 0.71073
_diffrn_reflns_av_R_equivalents 0.0751
_diffrn_reflns_av_sigmaI/netI 0.0443
_diffrn_reflns_limit_h_max 12
_diffrn_reflns_limit_h_min -13
_diffrn_reflns_limit_k_max 23
_diffrn_reflns_limit_k_min -23
_diffrn_reflns_limit_l_max 18
_diffrn_reflns_limit_l_min -18
_diffrn_reflns_number 46983
_diffrn_reflns_theta_full 30.58
_diffrn_reflns_theta_max 30.58
_diffrn_reflns_theta_min 2.43
_diffrn_standards_decay_% 0
_diffrn_standards_interval_count 0
_diffrn_standards_number 0
_exptl_absorpt_coefficient_mu 0.185
_exptl_absorpt_correction_T_max 0.9728
_exptl_absorpt_correction_T_min 0.9382
_exptl_absorpt_correction_type multi-scan
_exptl_absorpt_process_details '(Blessing, 1995)'
_exptl_crystal_colour red
_exptl_crystal_density_diffrn 1.318
_exptl_crystal_density_method 'not measured'
_exptl_crystal_description Prism
_exptl_crystal_F_000 848
_exptl_crystal_size_max 0.35
_exptl_crystal_size_mid 0.25
_exptl_crystal_size_min 0.15
_refine_diff_density_max 0.160
_refine_diff_density_min -0.268
_refine_ls_extinction_method none
_refine_ls_goodness_of_fit_ref 1.049
_refine_ls_hydrogen_treatment constr
_refine_ls_matrix_type full
_refine_ls_number_parameters 264
_refine_ls_number_reflns 6248
_refine_ls_number_restraints 0
_refine_ls_restrained_S_all 1.049
_refine_ls_R_factor_all 0.1116
_refine_ls_R_factor_gt 0.0645
_refine_ls_shift/su_max 0.001
_refine_ls_shift/su_mean 0.000
_refine_ls_structure_factor_coef Fsqd
_refine_ls_weighting_details 'calc w=1/[\s^2^(Fo^2^)+(0.0484P)^2^+0.5149P] where P=(Fo^2^+2Fc^2^)/3'
_refine_ls_weighting_scheme calc
_refine_ls_wR_factor_gt 0.1311
_refine_ls_wR_factor_ref 0.1531
_reflns_number_gt 3841
_reflns_number_total 6248
_reflns_threshold_expression I>2\s(I)
_cod_data_source_file ci2202.cif
_cod_data_source_block I
_cod_original_sg_symbol_H-M 'P 21/n'
_cod_database_code 2211328
_cod_database_fobs_code 2211328

loop_
_symmetry_equiv_pos_as_xyz
'x, y, z'
'-x+1/2, y+1/2, -z+1/2'
'-x, -y, -z'
'x-1/2, -y-1/2, z-1/2'

loop_
_atom_site_type_symbol
_atom_site_label
_atom_site_fract_x
_atom_site_fract_y
_atom_site_fract_z
_atom_site_U_iso_or_equiv
_atom_site_adp_type
_atom_site_calc_flag
_atom_site_refinement_flags
_atom_site_occupancy
S S1 0.97001(6) -0.00315(3) 0.26717(5) 0.06167(18) Uani d . 1
O O1 0.82199(18) 0.13634(10) 0.54166(14) 0.0791(5) Uani d . 1
O O2 0.62010(18) 0.09650(10) 0.58924(13) 0.0742(5) Uani d . 1
N N1 1.0771(2) 0.21142(10) -0.09585(13) 0.0573(4) Uani d . 1
N N2 0.96092(16) 0.11855(9) 0.11490(12) 0.0482(4) Uani d . 1
N N3 0.84933(17) 0.12904(10) 0.15417(13) 0.0521(4) Uani d . 1
N N4 0.75850(18) 0.08400(10) 0.29864(14) 0.0551(4) Uani d . 1
C C1 0.8509(2) 0.07675(11) 0.23820(16) 0.0495(4) Uani d . 1
C C2 0.8881(3) -0.02610(13) 0.36859(18) 0.0638(6) Uani d . 1
H H2 0.9144 -0.0689 0.4140 0.077 Uiso calc R 1
C C3 0.7809(2) 0.02547(13) 0.37445(17) 0.0572(5) Uani d . 1
C C4 0.6880(3) 0.02504(14) 0.45390(19) 0.0678(6) Uani d . 1
H H4A 0.6996 -0.0262 0.4905 0.081 Uiso calc R 1
H H4B 0.5891 0.0292 0.4189 0.081 Uiso calc R 1
C C5 0.7204(2) 0.09252(13) 0.53128(18) 0.0607(5) Uani d . 1
C C6 0.6381(3) 0.15722(16) 0.6704(2) 0.0776(7) Uani d . 1
H H6A 0.6571 0.2096 0.6427 0.093 Uiso calc R 1
H H6B 0.7174 0.1431 0.7254 0.093 Uiso calc R 1
C C7 0.5024(3) 0.15977(17) 0.7112(2) 0.0847(8) Uani d . 1
H H7A 0.4821 0.1069 0.7348 0.127 Uiso calc R 1
H H7B 0.4258 0.1768 0.6571 0.127 Uiso calc R 1
H H7C 0.5124 0.1972 0.7680 0.127 Uiso calc R 1
C C8 0.9691(2) 0.16409(11) 0.02928(15) 0.0491(4) Uani d . 1
C C9 0.8754(2) 0.22368(11) -0.02816(16) 0.0532(5) Uani d . 1
C C10 0.7418(2) 0.25634(13) -0.02248(18) 0.0630(6) Uani d . 1
H H10 0.6923 0.2390 0.0279 0.076 Uiso calc R 1
C C11 0.6850(3) 0.31518(15) -0.0938(2) 0.0769(7) Uani d . 1
H H11 0.5963 0.3373 -0.0912 0.092 Uiso calc R 1
C C12 0.7593(3) 0.34171(16) -0.1695(2) 0.0822(8) Uani d . 1
H H12 0.7186 0.3810 -0.2167 0.099 Uiso calc R 1
C C13 0.8898(3) 0.31139(15) -0.17577(19) 0.0753(7) Uani d . 1
H H13 0.9392 0.3300 -0.2256 0.090 Uiso calc R 1
C C14 0.9469(2) 0.25174(12) -0.10528(16) 0.0584(5) Uani d . 1
C C15 1.0910(2) 0.15923(11) -0.01462(15) 0.0505(5) Uani d . 1
C C16 1.2211(2) 0.11231(12) 0.02328(15) 0.0505(5) Uani d . 1
C C17 1.3547(2) 0.14954(13) 0.04349(17) 0.0592(5) Uani d . 1
H H17 1.3630 0.2039 0.0274 0.071 Uiso calc R 1
C C18 1.4742(2) 0.10630(14) 0.08700(19) 0.0651(6) Uani d . 1
H H18 1.5627 0.1317 0.1005 0.078 Uiso calc R 1
C C19 1.4640(2) 0.02599(15) 0.11072(19) 0.0667(6) Uani d . 1
H H19 1.5450 -0.0028 0.1409 0.080 Uiso calc R 1
C C20 1.3332(2) -0.01192(13) 0.08966(19) 0.0651(6) Uani d . 1
H H20 1.3263 -0.0666 0.1046 0.078 Uiso calc R 1
C C21 1.2124(2) 0.03079(12) 0.04652(17) 0.0575(5) Uani d . 1
H H21 1.1245 0.0048 0.0329 0.069 Uiso calc R 1
C C22 1.1704(3) 0.21809(15) -0.17198(19) 0.0774(7) Uani d . 1
H H22A 1.2412 0.1762 -0.1598 0.116 Uiso calc R 1
H H22B 1.2164 0.2699 -0.1653 0.116 Uiso calc R 1
H H22C 1.1146 0.2125 -0.2406 0.116 Uiso calc R 1

loop_
_atom_site_aniso_label
_atom_site_aniso_U_11
_atom_site_aniso_U_22
_atom_site_aniso_U_33
_atom_site_aniso_U_12
_atom_site_aniso_U_13
_atom_site_aniso_U_23
S1 0.0616(3) 0.0555(3) 0.0717(4) 0.0085(2) 0.0223(3) 0.0088(3)
O1 0.0733(11) 0.0732(11) 0.0951(13) -0.0138(9) 0.0272(10) -0.0110(9)
O2 0.0818(11) 0.0810(11) 0.0673(10) -0.0133(9) 0.0332(9) -0.0089(8)
N1 0.0689(12) 0.0528(9) 0.0534(10) -0.0043(8) 0.0200(9) 0.0041(8)
N2 0.0457(9) 0.0480(8) 0.0511(9) -0.0038(7) 0.0099(7) -0.0002(7)
N3 0.0472(9) 0.0549(9) 0.0551(10) -0.0003(7) 0.0121(8) 0.0047(8)
N4 0.0505(9) 0.0577(10) 0.0601(10) -0.0003(8) 0.0183(8) 0.0026(8)
C1 0.0437(10) 0.0505(10) 0.0534(11) -0.0022(8) 0.0072(9) 0.0010(8)
C2 0.0729(15) 0.0550(12) 0.0658(14) -0.0003(11) 0.0192(12) 0.0121(10)
C3 0.0584(13) 0.0571(11) 0.0582(12) -0.0090(10) 0.0162(10) 0.0011(10)
C4 0.0769(16) 0.0665(13) 0.0672(15) -0.0111(12) 0.0320(13) -0.0005(11)
C5 0.0632(14) 0.0602(12) 0.0607(13) 0.0018(11) 0.0171(11) 0.0129(10)
C6 0.0905(19) 0.0771(16) 0.0687(16) -0.0019(14) 0.0242(14) -0.0054(13)
C7 0.094(2) 0.0938(19) 0.0731(17) 0.0122(15) 0.0319(15) 0.0013(14)
C8 0.0497(11) 0.0469(10) 0.0508(11) -0.0041(8) 0.0097(9) 0.0010(8)
C9 0.0581(12) 0.0469(10) 0.0519(11) -0.0027(9) 0.0033(9) -0.0007(9)
C10 0.0594(13) 0.0632(13) 0.0642(14) 0.0006(10) 0.0065(11) 0.0008(11)
C11 0.0720(16) 0.0683(15) 0.0821(18) 0.0153(12) -0.0065(14) 0.0022(13)
C12 0.104(2) 0.0688(15) 0.0668(16) 0.0155(15) -0.0009(15) 0.0139(12)
C13 0.100(2) 0.0639(14) 0.0604(14) 0.0053(14) 0.0111(14) 0.0114(11)
C14 0.0727(14) 0.0514(11) 0.0499(11) -0.0029(10) 0.0086(10) 0.0011(9)
C15 0.0574(12) 0.0443(10) 0.0507(11) -0.0068(8) 0.0123(9) -0.0026(8)
C16 0.0524(11) 0.0502(10) 0.0516(11) -0.0046(9) 0.0166(9) -0.0041(8)
C17 0.0584(13) 0.0536(11) 0.0699(14) -0.0088(10) 0.0226(11) -0.0053(10)
C18 0.0499(12) 0.0721(14) 0.0758(15) -0.0071(11) 0.0179(11) -0.0073(12)
C19 0.0540(13) 0.0733(14) 0.0728(15) 0.0054(11) 0.0122(11) 0.0002(12)
C20 0.0623(14) 0.0536(12) 0.0796(16) 0.0003(10) 0.0142(12) 0.0032(11)
C21 0.0525(12) 0.0525(11) 0.0679(13) -0.0077(9) 0.0120(10) -0.0034(10)
C22 0.102(2) 0.0702(15) 0.0703(15) -0.0042(14) 0.0422(15) 0.0065(12)

loop_
_atom_type_symbol
_atom_type_description
_atom_type_scat_dispersion_real
_atom_type_scat_dispersion_imag
_atom_type_scat_source
C C 0.0033 0.0016 'International Tables Vol C Tables 4.2.6.8 and 6.1.1.4'
H H 0.0000 0.0000 'International Tables Vol C Tables 4.2.6.8 and 6.1.1.4'
N N 0.0061 0.0033 'International Tables Vol C Tables 4.2.6.8 and 6.1.1.4'
O O 0.0106 0.0060 'International Tables Vol C Tables 4.2.6.8 and 6.1.1.4'
S S 0.1246 0.1234 'International Tables Vol C Tables 4.2.6.8 and 6.1.1.4'

loop_
_geom_angle_atom_site_label_1
_geom_angle_atom_site_label_2
_geom_angle_atom_site_label_3
_geom_angle
_geom_angle_publ_flag
C2 S1 C1 87.76(11) y
C5 O2 C6 117.17(19) ?
C15 N1 C14 108.89(18) y
C15 N1 C22 127.11(19) ?
C14 N1 C22 123.47(19) ?
N3 N2 C8 116.08(17) y
N2 N3 C1 110.49(17) y
C1 N4 C3 110.32(18) y
N4 C1 N3 121.24(18) y
N4 C1 S1 115.39(15) y
N3 C1 S1 123.34(16) y
C3 C2 S1 111.74(18) y
C3 C2 H2 124.1 ?
S1 C2 H2 124.1 ?
C2 C3 N4 114.8(2) ?
C2 C3 C4 126.7(2) ?
N4 C3 C4 118.6(2) y
C3 C4 C5 113.35(19) ?
C3 C4 H4A 108.9 ?
C5 C4 H4A 108.9 ?
C3 C4 H4B 108.9 ?
C5 C4 H4B 108.9 ?
H4A C4 H4B 107.7 ?
O1 C5 O2 124.0(2) ?
O1 C5 C4 125.8(2) ?
O2 C5 C4 110.20(19) ?
O2 C6 C7 107.1(2) ?
O2 C6 H6A 110.3 ?
C7 C6 H6A 110.3 ?
O2 C6 H6B 110.3 ?
C7 C6 H6B 110.3 ?
H6A C6 H6B 108.5 ?
C6 C7 H7A 109.5 ?
C6 C7 H7B 109.5 ?
H7A C7 H7B 109.5 ?
C6 C7 H7C 109.5 ?
H7A C7 H7C 109.5 ?
H7B C7 H7C 109.5 ?
N2 C8 C15 119.44(19) y
N2 C8 C9 132.69(19) y
C15 C8 C9 107.80(17) y
C10 C9 C14 119.0(2) ?
C10 C9 C8 135.7(2) ?
C14 C9 C8 105.33(18) ?
C11 C10 C9 118.5(2) ?
C11 C10 H10 120.8 ?
C9 C10 H10 120.8 ?
C10 C11 C12 120.9(2) ?
C10 C11 H11 119.5 ?
C12 C11 H11 119.5 ?
C13 C12 C11 121.5(2) ?
C13 C12 H12 119.2 ?
C11 C12 H12 119.2 ?
C12 C13 C14 117.9(3) ?
C12 C13 H13 121.1 ?
C14 C13 H13 121.1 ?
C13 C14 N1 128.8(2) ?
C13 C14 C9 122.1(2) ?
N1 C14 C9 109.04(19) y
N1 C15 C8 108.93(19) y
N1 C15 C16 123.37(19) ?
C8 C15 C16 127.48(18) ?
C21 C16 C17 118.5(2) ?
C21 C16 C15 120.32(18) ?
C17 C16 C15 120.99(18) ?
C18 C17 C16 120.4(2) ?
C18 C17 H17 119.8 ?
C16 C17 H17 119.8 ?
C19 C18 C17 120.6(2) ?
C19 C18 H18 119.7 ?
C17 C18 H18 119.7 ?
C18 C19 C20 119.8(2) ?
C18 C19 H19 120.1 ?
C20 C19 H19 120.1 ?
C19 C20 C21 120.3(2) ?
C19 C20 H20 119.8 ?
C21 C20 H20 119.8 ?
C20 C21 C16 120.5(2) ?
C20 C21 H21 119.8 ?
C16 C21 H21 119.8 ?
N1 C22 H22A 109.5 ?
N1 C22 H22B 109.5 ?
H22A C22 H22B 109.5 ?
N1 C22 H22C 109.5 ?
H22A C22 H22C 109.5 ?
H22B C22 H22C 109.5 ?

loop_
_geom_bond_atom_site_label_1
_geom_bond_atom_site_label_2
_geom_bond_distance
_geom_bond_publ_flag
S1 C2 1.713(3) y
S1 C1 1.738(2) y
O1 C5 1.198(3) ?
O2 C5 1.336(3) ?
O2 C6 1.451(3) ?
N1 C15 1.359(2) y
N1 C14 1.396(3) y
N1 C22 1.466(3) ?
N2 N3 1.282(2) y
N2 C8 1.369(2) y
N3 C1 1.400(2) y
N4 C1 1.301(3) y
N4 C3 1.376(3) y
C2 C3 1.346(3) y
C2 H2 0.93 ?
C3 C4 1.495(3) ?
C4 C5 1.502(3) ?
C4 H4A 0.97 ?
C4 H4B 0.97 ?
C6 C7 1.495(4) ?
C6 H6A 0.97 ?
C6 H6B 0.97 ?
C7 H7A 0.96 ?
C7 H7B 0.96 ?
C7 H7C 0.96 ?
C8 C15 1.397(3) y
C8 C9 1.443(3) y
C9 C10 1.402(3) ?
C9 C14 1.405(3) y
C10 C11 1.387(3) ?
C10 H10 0.93 ?
C11 C12 1.399(4) ?
C11 H11 0.93 ?
C12 C13 1.361(4) ?
C12 H12 0.93 ?
C13 C14 1.391(3) ?
C13 H13 0.93 ?
C15 C16 1.469(3) ?
C16 C21 1.389(3) ?
C16 C17 1.396(3) ?
C17 C18 1.375(3) ?
C17 H17 0.93 ?
C18 C19 1.372(3) ?
C18 H18 0.93 ?
C19 C20 1.378(3) ?
C19 H19 0.93 ?
C20 C21 1.378(3) ?
C20 H20 0.93 ?
C21 H21 0.93 ?
C22 H22A 0.96 ?
C22 H22B 0.96 ?
C22 H22C 0.96 ?

loop_
_geom_torsion_atom_site_label_1
_geom_torsion_atom_site_label_2
_geom_torsion_atom_site_label_3
_geom_torsion_atom_site_label_4
_geom_torsion
_geom_torsion_publ_flag
C8 N2 N3 C1 177.50(16) ?
C3 N4 C1 N3 179.42(17) ?
C3 N4 C1 S1 1.3(2) y
N2 N3 C1 N4 170.67(18) ?
N2 N3 C1 S1 -11.4(2) ?
C2 S1 C1 N4 -0.72(17) y
C2 S1 C1 N3 -178.80(18) ?
C1 S1 C2 C3 -0.09(18) y
S1 C2 C3 N4 0.8(3) y
S1 C2 C3 C4 -178.72(18) ?
C1 N4 C3 C2 -1.4(3) y
C1 N4 C3 C4 178.24(19) ?
C2 C3 C4 C5 106.8(3) ?
N4 C3 C4 C5 -72.7(3) ?
C6 O2 C5 O1 -1.0(3) ?
C6 O2 C5 C4 178.1(2) ?
C3 C4 C5 O1 -10.8(4) ?
C3 C4 C5 O2 170.12(19) ?
C5 O2 C6 C7 170.2(2) ?
N3 N2 C8 C15 176.61(17) ?
N3 N2 C8 C9 0.1(3) ?
N2 C8 C9 C10 -2.3(4) ?
C15 C8 C9 C10 -179.1(2) ?
N2 C8 C9 C14 177.1(2) ?
C15 C8 C9 C14 0.3(2) y
C14 C9 C10 C11 0.2(3) ?
C8 C9 C10 C11 179.5(2) ?
C9 C10 C11 C12 -0.2(4) ?
C10 C11 C12 C13 -0.4(4) ?
C11 C12 C13 C14 1.1(4) ?
C12 C13 C14 N1 179.9(2) ?
C12 C13 C14 C9 -1.1(4) ?
C15 N1 C14 C13 178.5(2) ?
C22 N1 C14 C13 -9.2(4) ?
C15 N1 C14 C9 -0.5(2) y
C22 N1 C14 C9 171.69(19) ?
C10 C9 C14 C13 0.5(3) ?
C8 C9 C14 C13 -179.0(2) ?
C10 C9 C14 N1 179.64(18) ?
C8 C9 C14 N1 0.2(2) y
C14 N1 C15 C8 0.7(2) y
C22 N1 C15 C8 -171.2(2) ?
C14 N1 C15 C16 -174.25(18) ?
C22 N1 C15 C16 13.9(3) ?
N2 C8 C15 N1 -177.92(16) ?
C9 C8 C15 N1 -0.6(2) y
N2 C8 C15 C16 -3.2(3) ?
C9 C8 C15 C16 174.08(18) ?
N1 C15 C16 C21 -135.1(2) ?
C8 C15 C16 C21 50.9(3) ?
N1 C15 C16 C17 49.4(3) ?
C8 C15 C16 C17 -124.6(2) ?
C21 C16 C17 C18 -1.0(3) ?
C15 C16 C17 C18 174.6(2) ?
C16 C17 C18 C19 0.3(3) ?
C17 C18 C19 C20 0.8(4) ?
C18 C19 C20 C21 -1.1(4) ?
C19 C20 C21 C16 0.3(4) ?
C17 C16 C21 C20 0.7(3) ?
C15 C16 C21 C20 -174.9(2) ?

loop_
_cod_related_entry_id
_cod_related_entry_database
_cod_related_entry_code
1 ChemSpider 21178341
